data_1564541
loop_
_publ_author_name
'MIKURIYA, Masahiro'
'ONO, Sayuri'
'KOYAMA, Yoshiki'
'MITSUHASHI, Ryoji'
'TSUBOI, Motohiro'

_publ_section_title
;
 Crystal Structure of a Mixed-valent Hexanuclear Manganese Complex Made-up
 from Two Oxido-centered Triangular
 Mn&lt;sup&gt;II&lt;/sup&gt;Mn&lt;sup&gt;III&lt;/sup&gt;&lt;sub&gt;2&lt;/sub&gt;
 Cores
;
_journal_issue 0
_journal_name_full 'X-ray Structure Analysis Online'
_journal_page_first 41
_journal_page_last 43
_journal_paper_doi 10.2116/xraystruct.37.41
_journal_volume 37
_journal_year 2021
_chemical_formula_moiety 'C82 H80 Mn6 N20 O34, 2.5(C4 H8 O), C H4 O'
_chemical_formula_sum 'C93 H104 Mn6 N20 O37.5'
_chemical_formula_weight 2431.60
_space_group_crystal_system monoclinic
_space_group_IT_number 15
_space_group_name_Hall '-C 2yc'
_space_group_name_H-M_alt 'C 1 2/c 1'
_atom_sites_solution_hydrogens mixed
_audit_creation_method SHELXL-2018/1
_cell_angle_alpha 90
_cell_angle_beta 93.147(2)
_cell_angle_gamma 90
_cell_formula_units_Z 4
_cell_length_a 21.253(3)
_cell_length_b 16.630(2)
_cell_length_c 29.508(4)
_cell_measurement_reflns_used 32541
_cell_measurement_temperature 90(2)
_cell_measurement_theta_max 27.499
_cell_measurement_theta_min 1.681
_cell_volume 10414(2)
_computing_cell_refinement 'Bruker SMART'
_computing_data_collection 'Bruker SMART'
_computing_data_reduction 'Bruker SAINT'
_computing_structure_refinement 'SHELXL-2018/1 (Sheldrick, 2018)'
_computing_structure_solution 'SHELXT 2014/5 (Sheldrick, 2014)'
_diffrn_ambient_temperature 90(2)
_diffrn_measured_fraction_theta_full 0.999
_diffrn_measured_fraction_theta_max 0.996
_diffrn_measurement_device_type 'CCD area detector'
_diffrn_measurement_method 'phi and omega scans'
_diffrn_radiation_type MoK\a
_diffrn_radiation_wavelength 0.71073
_diffrn_reflns_av_R_equivalents 0.1037
_diffrn_reflns_av_unetI/netI 0.1424
_diffrn_reflns_Laue_measured_fraction_full 0.999
_diffrn_reflns_Laue_measured_fraction_max 0.996
_diffrn_reflns_limit_h_max 21
_diffrn_reflns_limit_h_min -27
_diffrn_reflns_limit_k_max 20
_diffrn_reflns_limit_k_min -21
_diffrn_reflns_limit_l_max 37
_diffrn_reflns_limit_l_min -38
_diffrn_reflns_number 32541
_diffrn_reflns_point_group_measured_fraction_full 0.999
_diffrn_reflns_point_group_measured_fraction_max 0.996
_diffrn_reflns_theta_full 25.242
_diffrn_reflns_theta_max 27.499
_diffrn_reflns_theta_min 1.681
_exptl_absorpt_coefficient_mu 0.801
_exptl_absorpt_correction_T_max 0.896
_exptl_absorpt_correction_T_min 0.730
_exptl_absorpt_correction_type multi-scan
_exptl_absorpt_process_details SADABS
_exptl_crystal_colour dark-brown
_exptl_crystal_density_diffrn 1.551
_exptl_crystal_description needle
_exptl_crystal_F_000 5008
_exptl_crystal_size_max 0.420
_exptl_crystal_size_mid 0.310
_exptl_crystal_size_min 0.140
_refine_diff_density_max 1.273
_refine_diff_density_min -0.502
_refine_diff_density_rms 0.118
_refine_ls_extinction_method none
_refine_ls_goodness_of_fit_ref 1.024
_refine_ls_hydrogen_treatment mixed
_refine_ls_matrix_type full
_refine_ls_number_parameters 737
_refine_ls_number_reflns 11924
_refine_ls_number_restraints 0
_refine_ls_restrained_S_all 1.024
_refine_ls_R_factor_all 0.1742
_refine_ls_R_factor_gt 0.0836
_refine_ls_shift/su_max 0.001
_refine_ls_shift/su_mean 0.000
_refine_ls_structure_factor_coef Fsqd
_refine_ls_weighting_details 'w=1/[\s^2^(Fo^2^)+(0.1101P)^2^+26.6592P] where P=(Fo^2^+2Fc^2^)/3'
_refine_ls_weighting_scheme calc
_refine_ls_wR_factor_gt 0.2008
_refine_ls_wR_factor_ref 0.2500
_reflns_Friedel_coverage 0.000
_reflns_number_gt 6034
_reflns_number_total 11924
_reflns_threshold_expression 'I > 2\s(I)'
_cod_data_source_file 37_41_1.txt
_cod_data_source_block MnSO181_0m
_cod_original_cell_volume 10413(2)
_cod_original_sg_symbol_H-M 'C 2/c'
_cod_original_formula_sum 'C93 H104 Mn6 N20 O37.50'
_cod_database_code 1564541
_shelx_shelxl_version_number 2018/1
_shelx_space_group_comment
;
The symmetry employed for this shelxl refinement is uniquely defined
by the following loop, which should always be used as a source of
symmetry information in preference to the above space-group names.
They are only intended as comments.
;
_shelx_estimated_absorpt_t_min 0.730
_shelx_estimated_absorpt_t_max 0.896

loop_
_space_group_symop_operation_xyz
'x, y, z'
'-x, y, -z+1/2'
'x+1/2, y+1/2, z'
'-x+1/2, y+1/2, -z+1/2'
'-x, -y, -z'
'x, -y, z-1/2'
'-x+1/2, -y+1/2, -z'
'x+1/2, -y+1/2, z-1/2'

loop_
_atom_site_label
_atom_site_type_symbol
_atom_site_fract_x
_atom_site_fract_y
_atom_site_fract_z
_atom_site_U_iso_or_equiv
_atom_site_adp_type
_atom_site_occupancy
_atom_site_site_symmetry_order
_atom_site_calc_flag
_atom_site_refinement_flags_posn
_atom_site_refinement_flags_adp
_atom_site_refinement_flags_occupancy
_atom_site_disorder_assembly
_atom_site_disorder_group
Mn1 Mn 0.62057(4) 0.67786(6) 0.44763(3) 0.0307(3) Uani 1 1 d . . . . .
Mn2 Mn 0.49075(4) 0.66977(6) 0.38690(3) 0.0353(3) Uani 1 1 d . . . . .
Mn3 Mn 0.57175(4) 0.50118(6) 0.38930(3) 0.0301(3) Uani 1 1 d . . . . .
O1 O 0.6230(2) 0.6355(3) 0.51545(15) 0.0369(11) Uani 1 1 d . . . . .
C1 C 0.6357(3) 0.6682(4) 0.5544(2) 0.0324(15) Uani 1 1 d . . . . .
C2 C 0.6324(3) 0.6213(4) 0.5949(2) 0.0373(16) Uani 1 1 d . . . . .
H2 H 0.622857 0.565691 0.592198 0.045 Uiso 1 1 calc R U . . .
C3 C 0.6424(3) 0.6532(4) 0.6373(2) 0.0399(17) Uani 1 1 d . . . . .
H3 H 0.639337 0.620458 0.663431 0.048 Uiso 1 1 calc R U . . .
C4 C 0.6570(3) 0.7337(5) 0.6416(2) 0.0431(18) Uani 1 1 d . . . . .
C5 C 0.6625(3) 0.7804(5) 0.6040(2) 0.0415(17) Uani 1 1 d . . . . .
H5 H 0.672846 0.835665 0.607826 0.050 Uiso 1 1 calc R U . . .
C6 C 0.6534(3) 0.7496(4) 0.5599(2) 0.0338(15) Uani 1 1 d . . . . .
N1 N 0.6698(3) 0.7679(5) 0.6868(2) 0.0567(18) Uani 1 1 d . . . . .
O2 O 0.6667(3) 0.7241(4) 0.7194(2) 0.081(2) Uani 1 1 d . . . . .
O3 O 0.6836(3) 0.8401(4) 0.68989(18) 0.0746(19) Uani 1 1 d . . . . .
C7 C 0.6666(3) 0.8033(4) 0.5232(2) 0.0338(15) Uani 1 1 d . . . . .
H7 H 0.679810 0.856216 0.531360 0.041 Uiso 1 1 calc R U . . .
N2 N 0.6625(2) 0.7872(3) 0.48083(18) 0.0326(13) Uani 1 1 d . . . . .
C8 C 0.6831(3) 0.8521(4) 0.4507(2) 0.0357(16) Uani 1 1 d . . . . .
H8 H 0.657(3) 0.896(4) 0.4558(19) 0.023(15) Uiso 1 1 d . . . . .
C9 C 0.6917(3) 0.8183(4) 0.4036(2) 0.0367(16) Uani 1 1 d . . . . .
H9 H 0.698507 0.863217 0.382454 0.044 Uiso 1 1 calc R U . . .
H9A H 0.729833 0.783948 0.404597 0.044 Uiso 1 1 calc R U . . .
N3 N 0.6372(2) 0.7706(3) 0.38633(18) 0.0358(13) Uani 1 1 d . . . . .
C10 C 0.6544(3) 0.7239(4) 0.3451(2) 0.0413(18) Uani 1 1 d . . . . .
H10 H 0.672208 0.670774 0.353879 0.050 Uiso 1 1 calc R U . . .
H10A H 0.685593 0.753701 0.327904 0.050 Uiso 1 1 calc R U . . .
C11 C 0.5926(4) 0.7143(5) 0.3170(2) 0.0472(19) Uani 1 1 d . . . . .
H11 H 0.595858 0.738112 0.286444 0.057 Uiso 1 1 calc R U . . .
H11A H 0.581405 0.656737 0.313522 0.057 Uiso 1 1 calc R U . . .
N4 N 0.5444(3) 0.7578(3) 0.34275(19) 0.0414(14) Uani 1 1 d . . . . .
C12 C 0.5831(3) 0.8195(4) 0.3685(2) 0.0383(16) Uani 1 1 d . . . . .
H12 H 0.598102 0.860827 0.346977 0.046 Uiso 1 1 calc R U . . .
C13 C 0.5456(3) 0.8603(4) 0.4045(2) 0.0410(17) Uani 1 1 d . . . . .
C14 C 0.5361(3) 0.9430(5) 0.4015(3) 0.052(2) Uani 1 1 d . . . . .
H14 H 0.557603 0.973875 0.380184 0.062 Uiso 1 1 calc R U . . .
C15 C 0.4951(4) 0.9800(5) 0.4298(3) 0.056(2) Uani 1 1 d . . . . .
C16 C 0.4644(4) 0.9364(5) 0.4615(3) 0.065(2) Uani 1 1 d . . . . .
H16 H 0.435973 0.962792 0.480294 0.077 Uiso 1 1 calc R U . . .
C17 C 0.4745(3) 0.8540(5) 0.4664(3) 0.0473(19) Uani 1 1 d . . . . .
H17 H 0.454269 0.824649 0.489091 0.057 Uiso 1 1 calc R U . . .
C18 C 0.5153(3) 0.8145(5) 0.4373(2) 0.0432(18) Uani 1 1 d . . . . .
N5 N 0.4830(4) 1.0641(5) 0.4251(3) 0.073(2) Uani 1 1 d . . . . .
O4 O 0.5174(4) 1.1041(4) 0.4030(3) 0.094(2) Uani 1 1 d . . . . .
O5 O 0.4389(4) 1.0937(4) 0.4450(2) 0.093(2) Uani 1 1 d . . . . .
O6 O 0.52277(19) 0.7353(3) 0.44033(15) 0.0350(11) Uani 1 1 d . . . . .
C19 C 0.4954(4) 0.7912(5) 0.3128(3) 0.059(2) Uani 1 1 d . . . . .
H19 H 0.482974 0.750982 0.289259 0.071 Uiso 1 1 calc R U . . .
H19A H 0.512085 0.838860 0.297329 0.071 Uiso 1 1 calc R U . . .
C20 C 0.4374(4) 0.8158(5) 0.3374(3) 0.068(3) Uani 1 1 d . . . . .
H20 H 0.445657 0.866843 0.353961 0.081 Uiso 1 1 calc R U . . .
H20A H 0.401401 0.824424 0.315154 0.081 Uiso 1 1 calc R U . . .
N6 N 0.4217(3) 0.7505(4) 0.3702(2) 0.0494(16) Uani 1 1 d . . . . .
C21 C 0.3660(3) 0.7539(5) 0.3853(3) 0.051(2) Uani 1 1 d . . . . .
H21 H 0.340476 0.797914 0.375116 0.061 Uiso 1 1 calc R U . . .
O7 O 0.42307(19) 0.6052(3) 0.42019(15) 0.0404(12) Uani 1 1 d . . . . .
C22 C 0.3674(3) 0.6267(5) 0.4305(2) 0.0389(17) Uani 1 1 d . . . . .
C23 C 0.3383(3) 0.6991(5) 0.4156(2) 0.0436(18) Uani 1 1 d . . . . .
C24 C 0.2766(3) 0.7181(5) 0.4281(2) 0.052(2) Uani 1 1 d . . . . .
H24 H 0.257008 0.766542 0.417556 0.063 Uiso 1 1 calc R U . . .
C25 C 0.2457(3) 0.6679(7) 0.4547(3) 0.070(3) Uani 1 1 d . . . . .
C26 C 0.2722(3) 0.5942(6) 0.4692(2) 0.068(3) Uani 1 1 d . . . . .
H26 H 0.248906 0.558246 0.486872 0.082 Uiso 1 1 calc R U . . .
C27 C 0.3314(3) 0.5746(5) 0.4579(2) 0.049(2) Uani 1 1 d . . . . .
H27 H 0.349442 0.525309 0.468432 0.059 Uiso 1 1 calc R U . . .
N7 N 0.1816(4) 0.6879(8) 0.4655(3) 0.101(4) Uani 1 1 d . . . . .
O8 O 0.1583(3) 0.7516(5) 0.4536(2) 0.099(3) Uani 1 1 d . . . . .
O9 O 0.1533(4) 0.6356(7) 0.4863(3) 0.165(5) Uani 1 1 d . . . . .
O10 O 0.55880(18) 0.6076(3) 0.40220(13) 0.0319(10) Uani 1 1 d . . . . .
O11 O 0.4662(2) 0.6159(3) 0.32816(16) 0.0432(12) Uani 1 1 d . . . . .
C28 C 0.4603(3) 0.5412(5) 0.3210(2) 0.0392(17) Uani 1 1 d . . . . .
O12 O 0.4844(2) 0.4864(3) 0.34520(15) 0.0374(11) Uani 1 1 d . . . . .
C29 C 0.4195(3) 0.5184(5) 0.2793(3) 0.051(2) Uani 1 1 d . . . . .
H29 H 0.422703 0.460377 0.274020 0.076 Uiso 1 1 calc R U . . .
H29A H 0.433893 0.547490 0.252870 0.076 Uiso 1 1 calc R U . . .
H29B H 0.375587 0.532561 0.283915 0.076 Uiso 1 1 calc R U . . .
O13 O 0.70474(19) 0.6141(3) 0.43185(15) 0.0345(11) Uani 1 1 d . . . . .
C30 C 0.7047(3) 0.5377(4) 0.4299(2) 0.0326(15) Uani 1 1 d . . . . .
C31 C 0.7669(3) 0.4967(4) 0.4217(2) 0.0403(17) Uani 1 1 d . . . . .
H31 H 0.761177 0.438266 0.422134 0.060 Uiso 1 1 calc R U . . .
H31A H 0.798419 0.512319 0.445566 0.060 Uiso 1 1 calc R U . . .
H31B H 0.781228 0.513170 0.392083 0.060 Uiso 1 1 calc R U . . .
O14 O 0.65723(19) 0.4937(2) 0.43371(14) 0.0323(10) Uani 1 1 d . . . . .
O15 O 0.6225(2) 0.5243(3) 0.33861(15) 0.0382(11) Uani 1 1 d . . . . .
C32 C 0.6662(3) 0.4781(4) 0.3227(2) 0.0379(17) Uani 1 1 d . . . . .
C33 C 0.7123(3) 0.5171(4) 0.2967(2) 0.0395(17) Uani 1 1 d . . . . .
H33 H 0.711297 0.573827 0.293067 0.047 Uiso 1 1 calc R U . . .
C34 C 0.7577(3) 0.4729(5) 0.2771(2) 0.0431(18) Uani 1 1 d . . . . .
H34 H 0.787934 0.498553 0.259501 0.052 Uiso 1 1 calc R U . . .
C35 C 0.7593(3) 0.3921(4) 0.2831(2) 0.0383(17) Uani 1 1 d . . . . .
C36 C 0.7170(3) 0.3502(4) 0.3091(2) 0.0367(16) Uani 1 1 d . . . . .
H36 H 0.719461 0.293438 0.312465 0.044 Uiso 1 1 calc R U . . .
C37 C 0.6705(3) 0.3958(4) 0.3301(2) 0.0331(15) Uani 1 1 d . . . . .
N8 N 0.8049(3) 0.3438(4) 0.2594(2) 0.0456(16) Uani 1 1 d . . . . .
O16 O 0.8391(3) 0.3791(3) 0.23290(18) 0.0631(17) Uani 1 1 d . . . . .
O17 O 0.8095(2) 0.2712(3) 0.26773(18) 0.0535(14) Uani 1 1 d . . . . .
C38 C 0.6268(3) 0.3515(4) 0.3567(2) 0.0333(15) Uani 1 1 d . . . . .
H38 H 0.630752 0.294618 0.357507 0.040 Uiso 1 1 calc R U . . .
N9 N 0.5833(2) 0.3832(3) 0.37946(16) 0.0299(12) Uani 1 1 d . . . . .
C39 C 0.5393(3) 0.3344(4) 0.4044(2) 0.0297(14) Uani 1 1 d . . . . .
H39 H 0.555733 0.279053 0.408508 0.036 Uiso 1 1 calc R U . . .
H39A H 0.497843 0.331682 0.387421 0.036 Uiso 1 1 calc R U . . .
C40 C 0.5326(3) 0.3742(4) 0.4501(2) 0.0325(15) Uani 1 1 d . . . . .
H40 H 0.498671 0.348055 0.466397 0.039 Uiso 1 1 calc R U . . .
H40A H 0.572501 0.369555 0.468922 0.039 Uiso 1 1 calc R U . . .
N10 N 0.5170(2) 0.4613(3) 0.44138(16) 0.0289(12) Uani 1 1 d . . . . .
C41 C 0.5220(3) 0.5127(4) 0.48174(19) 0.0284(14) Uani 1 1 d . . . . .
H41 H 0.512134 0.568792 0.472647 0.034 Uiso 1 1 calc R U . . .
H41A H 0.565940 0.511412 0.494635 0.034 Uiso 1 1 calc R U . . .
O18 O 0.2009(4) 0.6665(4) 0.3400(2) 0.091(2) Uani 1 1 d . . . . .
C42 C 0.2468(6) 0.6204(6) 0.3173(3) 0.083(3) Uani 1 1 d . . . . .
H42 H 0.288926 0.645877 0.320865 0.100 Uiso 1 1 calc R U . . .
H42A H 0.234782 0.615265 0.284574 0.100 Uiso 1 1 calc R U . . .
C43 C 0.2469(4) 0.5400(5) 0.3401(3) 0.059(2) Uani 1 1 d . . . . .
H43 H 0.256617 0.496502 0.318694 0.070 Uiso 1 1 calc R U . . .
H43A H 0.278049 0.538361 0.366366 0.070 Uiso 1 1 calc R U . . .
C44 C 0.1811(4) 0.5325(5) 0.3552(4) 0.074(3) Uani 1 1 d . . . . .
H44 H 0.157556 0.490733 0.337460 0.089 Uiso 1 1 calc R U . . .
H44A H 0.181342 0.518300 0.387838 0.089 Uiso 1 1 calc R U . . .
C45 C 0.1528(5) 0.6120(6) 0.3471(5) 0.107(4) Uani 1 1 d . . . . .
H45 H 0.122960 0.610177 0.320135 0.129 Uiso 1 1 calc R U . . .
H45A H 0.129288 0.628658 0.373608 0.129 Uiso 1 1 calc R U . . .
O19 O 0.500000 0.1880(13) 0.250000 0.178(14) Uani 0.5 2 d S T P . .
H19B H 0.721(3) 0.875(3) 0.4628(17) 0.009(13) Uiso 1 1 d . . . . .
C46 C 0.4859(11) 0.2410(10) 0.2111(6) 0.081(7) Uani 0.5 1 d . . P . .
H46 H 0.519219 0.237273 0.188993 0.098 Uiso 0.5 1 calc R U P . .
H46A H 0.444924 0.226901 0.195595 0.098 Uiso 0.5 1 calc R U P . .
C47 C 0.4842(7) 0.3100(7) 0.2278(4) 0.035(3) Uani 0.5 1 d . . P . .
H47 H 0.439828 0.327042 0.230092 0.042 Uiso 0.5 1 calc R U P . .
H47A H 0.504976 0.348672 0.207949 0.042 Uiso 0.5 1 calc R U P . .
O20 O 0.5025(10) 0.0014(10) 0.2050(6) 0.131(7) Uani 0.5 1 d . . P A -1
C48 C 0.5694(10) 0.0297(10) 0.1974(9) 0.095(8) Uani 0.5 1 d . . P A -1

loop_
_atom_site_aniso_label
_atom_site_aniso_U_11
_atom_site_aniso_U_22
_atom_site_aniso_U_33
_atom_site_aniso_U_23
_atom_site_aniso_U_13
_atom_site_aniso_U_12
Mn1 0.0253(5) 0.0339(6) 0.0335(6) -0.0040(5) 0.0078(4) 0.0033(4)
Mn2 0.0291(5) 0.0410(6) 0.0358(6) -0.0005(5) 0.0026(4) 0.0044(5)
Mn3 0.0270(5) 0.0382(6) 0.0262(5) -0.0046(4) 0.0101(4) 0.0024(4)
O1 0.034(2) 0.041(3) 0.035(3) -0.006(2) -0.001(2) 0.002(2)
C1 0.018(3) 0.046(4) 0.034(4) -0.003(3) 0.003(3) 0.005(3)
C2 0.029(3) 0.042(4) 0.041(4) -0.002(3) 0.000(3) -0.001(3)
C3 0.034(4) 0.046(5) 0.039(4) 0.006(3) 0.003(3) 0.002(3)
C4 0.035(4) 0.064(5) 0.030(4) -0.008(4) -0.003(3) 0.008(4)
C5 0.037(4) 0.043(4) 0.044(4) -0.009(4) -0.002(3) 0.000(3)
C6 0.023(3) 0.041(4) 0.038(4) -0.003(3) 0.001(3) 0.003(3)
N1 0.055(4) 0.074(5) 0.040(4) 0.000(4) -0.007(3) -0.008(4)
O2 0.114(5) 0.090(5) 0.038(4) 0.006(3) -0.019(3) -0.010(4)
O3 0.109(5) 0.075(5) 0.039(3) -0.015(3) -0.001(3) -0.021(4)
C7 0.027(3) 0.037(4) 0.037(4) -0.007(3) -0.003(3) 0.007(3)
N2 0.023(3) 0.035(3) 0.040(3) -0.001(3) 0.007(2) 0.000(2)
C8 0.033(4) 0.026(4) 0.048(4) -0.003(3) 0.005(3) 0.001(3)
C9 0.030(3) 0.039(4) 0.041(4) 0.002(3) 0.011(3) 0.006(3)
N3 0.031(3) 0.035(3) 0.042(3) -0.002(3) 0.008(2) 0.007(2)
C10 0.050(4) 0.040(4) 0.036(4) 0.001(3) 0.018(3) 0.007(3)
C11 0.065(5) 0.048(5) 0.030(4) 0.004(3) 0.016(4) 0.000(4)
N4 0.040(3) 0.046(4) 0.038(3) -0.001(3) -0.004(3) -0.002(3)
C12 0.038(4) 0.038(4) 0.039(4) 0.007(3) 0.008(3) 0.006(3)
C13 0.028(3) 0.045(4) 0.051(4) -0.003(4) 0.004(3) 0.005(3)
C14 0.036(4) 0.042(5) 0.076(6) -0.001(4) 0.002(4) 0.010(3)
C15 0.058(5) 0.035(5) 0.073(6) -0.008(4) -0.005(4) 0.010(4)
C16 0.054(5) 0.067(6) 0.073(6) -0.024(5) 0.002(4) 0.022(5)
C17 0.034(4) 0.057(5) 0.052(5) -0.008(4) 0.009(3) 0.006(4)
C18 0.028(3) 0.056(5) 0.046(4) -0.010(4) 0.006(3) 0.005(3)
N5 0.065(5) 0.055(5) 0.099(7) -0.013(5) -0.002(5) 0.017(4)
O4 0.086(5) 0.050(4) 0.144(7) -0.007(4) 0.001(5) 0.013(4)
O5 0.103(5) 0.082(5) 0.095(5) -0.012(4) -0.003(4) 0.053(4)
O6 0.027(2) 0.038(3) 0.041(3) -0.005(2) 0.0097(19) 0.007(2)
C19 0.067(6) 0.064(6) 0.045(5) 0.022(4) -0.014(4) -0.013(5)
C20 0.057(5) 0.049(5) 0.093(7) 0.024(5) -0.029(5) 0.002(4)
N6 0.044(4) 0.051(4) 0.051(4) 0.001(3) -0.013(3) -0.003(3)
C21 0.037(4) 0.047(5) 0.067(5) -0.014(4) -0.012(4) 0.015(4)
O7 0.024(2) 0.053(3) 0.044(3) -0.002(2) 0.006(2) 0.008(2)
C22 0.029(3) 0.066(5) 0.022(3) -0.006(3) -0.001(3) 0.013(3)
C23 0.035(4) 0.059(5) 0.036(4) -0.012(4) -0.006(3) 0.017(4)
C24 0.048(4) 0.074(6) 0.034(4) -0.010(4) -0.005(3) 0.031(4)
C25 0.032(4) 0.142(9) 0.036(4) 0.000(5) 0.002(3) 0.043(5)
C26 0.034(4) 0.140(9) 0.032(4) 0.014(5) 0.010(3) 0.021(5)
C27 0.033(4) 0.083(6) 0.030(4) -0.001(4) 0.005(3) 0.014(4)
N7 0.059(5) 0.197(11) 0.050(5) 0.016(6) 0.020(4) 0.052(7)
O8 0.068(4) 0.163(8) 0.066(4) -0.003(5) 0.005(3) 0.076(5)
O9 0.064(5) 0.315(14) 0.120(7) 0.094(8) 0.054(5) 0.098(7)
O10 0.026(2) 0.044(3) 0.027(2) -0.005(2) 0.0083(18) 0.002(2)
O11 0.049(3) 0.039(3) 0.040(3) 0.005(2) -0.004(2) -0.005(2)
C28 0.029(3) 0.065(5) 0.024(4) 0.008(4) 0.006(3) 0.001(3)
O12 0.035(2) 0.049(3) 0.029(2) 0.001(2) 0.0018(19) -0.003(2)
C29 0.044(4) 0.064(5) 0.044(5) 0.002(4) -0.001(3) -0.008(4)
O13 0.026(2) 0.033(3) 0.045(3) -0.007(2) 0.008(2) 0.000(2)
C30 0.023(3) 0.048(4) 0.027(3) -0.002(3) 0.004(3) 0.003(3)
C31 0.029(3) 0.046(4) 0.047(4) -0.008(4) 0.012(3) 0.007(3)
O14 0.028(2) 0.035(3) 0.035(3) -0.003(2) 0.0050(18) 0.001(2)
O15 0.038(2) 0.044(3) 0.035(3) 0.000(2) 0.017(2) 0.003(2)
C32 0.035(4) 0.054(5) 0.026(3) -0.009(3) 0.011(3) 0.000(3)
C33 0.040(4) 0.041(4) 0.039(4) -0.002(3) 0.012(3) 0.002(3)
C34 0.034(4) 0.058(5) 0.039(4) -0.002(4) 0.012(3) -0.002(3)
C35 0.033(4) 0.050(5) 0.033(4) -0.012(3) 0.012(3) 0.004(3)
C36 0.034(3) 0.047(4) 0.030(4) -0.008(3) 0.008(3) 0.006(3)
C37 0.029(3) 0.043(4) 0.028(3) -0.006(3) 0.009(3) -0.002(3)
N8 0.044(3) 0.048(4) 0.047(4) -0.005(3) 0.023(3) 0.000(3)
O16 0.065(4) 0.067(4) 0.062(4) -0.001(3) 0.043(3) 0.008(3)
O17 0.050(3) 0.049(3) 0.064(4) -0.005(3) 0.028(3) 0.007(3)
C38 0.031(3) 0.042(4) 0.026(3) -0.007(3) 0.001(3) 0.000(3)
N9 0.027(3) 0.035(3) 0.029(3) -0.005(2) 0.007(2) 0.004(2)
C39 0.029(3) 0.035(4) 0.025(3) -0.002(3) 0.004(2) -0.001(3)
C40 0.029(3) 0.035(4) 0.034(4) -0.002(3) 0.008(3) 0.003(3)
N10 0.028(3) 0.033(3) 0.027(3) -0.003(2) 0.011(2) -0.004(2)
C41 0.025(3) 0.034(4) 0.026(3) -0.005(3) 0.006(2) -0.001(3)
O18 0.161(7) 0.048(4) 0.064(4) 0.003(3) -0.008(5) -0.006(5)
C42 0.143(10) 0.063(6) 0.044(5) -0.014(5) 0.008(6) -0.018(7)
C43 0.063(5) 0.065(6) 0.047(5) 0.010(4) -0.005(4) -0.010(5)
C44 0.062(6) 0.059(6) 0.101(8) 0.009(5) -0.002(5) 0.002(5)
C45 0.081(8) 0.059(7) 0.177(13) 0.008(8) -0.035(8) -0.008(6)
O19 0.18(3) 0.044(14) 0.31(5) 0.000 0.00(3) 0.000
C46 0.15(2) 0.044(11) 0.041(10) 0.000(9) -0.051(11) 0.012(12)
C47 0.070(9) 0.013(7) 0.019(6) 0.004(5) -0.020(6) -0.006(6)
O20 0.176(18) 0.121(14) 0.096(12) 0.016(10) -0.005(12) 0.071(14)
C48 0.073(14) 0.028(10) 0.18(3) 0.003(12) -0.015(15) 0.007(9)

loop_
_atom_type_symbol
_atom_type_description
_atom_type_scat_dispersion_real
_atom_type_scat_dispersion_imag
_atom_type_scat_source
C C 0.0033 0.0016 'International Tables Vol C Tables 4.2.6.8 and 6.1.1.4'
H H 0.0000 0.0000 'International Tables Vol C Tables 4.2.6.8 and 6.1.1.4'
N N 0.0061 0.0033 'International Tables Vol C Tables 4.2.6.8 and 6.1.1.4'
O O 0.0106 0.0060 'International Tables Vol C Tables 4.2.6.8 and 6.1.1.4'
Mn Mn 0.3368 0.7283 'International Tables Vol C Tables 4.2.6.8 and 6.1.1.4'

loop_
_geom_angle_atom_site_label_1
_geom_angle_atom_site_label_2
_geom_angle_atom_site_label_3
_geom_angle
_geom_angle_site_symmetry_1
_geom_angle_site_symmetry_3
_geom_angle_publ_flag
O1 Mn1 O13 93.58(17) . . ?
O1 Mn1 O10 112.80(16) . . ?
O13 Mn1 O10 94.76(16) . . ?
O1 Mn1 N2 82.39(19) . . ?
O13 Mn1 N2 100.39(17) . . ?
O10 Mn1 N2 157.90(19) . . ?
O1 Mn1 O6 101.70(16) . . ?
O13 Mn1 O6 161.31(17) . . ?
O10 Mn1 O6 69.51(15) . . ?
N2 Mn1 O6 92.31(17) . . ?
O1 Mn1 N3 157.14(19) . . ?
O13 Mn1 N3 89.74(17) . . ?
O10 Mn1 N3 89.40(18) . . ?
N2 Mn1 N3 74.77(19) . . ?
O6 Mn1 N3 80.36(16) . . ?
O1 Mn1 Mn2 119.28(12) . . ?
O13 Mn1 Mn2 123.90(13) . . ?
O10 Mn1 Mn2 32.71(11) . . ?
N2 Mn1 Mn2 126.20(14) . . ?
O6 Mn1 Mn2 38.35(11) . . ?
N3 Mn1 Mn2 76.42(13) . . ?
O10 Mn2 O11 97.30(19) . . ?
O10 Mn2 O6 83.24(18) . . ?
O11 Mn2 O6 171.43(19) . . ?
O10 Mn2 N6 173.2(2) . . ?
O11 Mn2 N6 86.3(2) . . ?
O6 Mn2 N6 92.4(2) . . ?
O10 Mn2 O7 98.66(18) . . ?
O11 Mn2 O7 91.36(19) . . ?
O6 Mn2 O7 97.02(17) . . ?
N6 Mn2 O7 86.9(2) . . ?
O10 Mn2 N4 95.21(19) . . ?
O11 Mn2 N4 84.7(2) . . ?
O6 Mn2 N4 86.69(19) . . ?
N6 Mn2 N4 79.4(2) . . ?
O7 Mn2 N4 165.97(19) . . ?
O10 Mn2 Mn1 40.17(14) . . ?
O11 Mn2 Mn1 132.83(14) . . ?
O6 Mn2 Mn1 45.06(12) . . ?
N6 Mn2 Mn1 134.09(18) . . ?
O7 Mn2 Mn1 110.67(13) . . ?
N4 Mn2 Mn1 81.50(15) . . ?
O10 Mn3 O15 93.72(18) . . ?
O10 Mn3 N9 175.91(18) . . ?
O15 Mn3 N9 90.29(19) . . ?
O10 Mn3 N10 93.29(18) . . ?
O15 Mn3 N10 172.9(2) . . ?
N9 Mn3 N10 82.72(19) . . ?
O10 Mn3 O14 93.40(17) . . ?
O15 Mn3 O14 89.67(18) . . ?
N9 Mn3 O14 85.82(19) . . ?
N10 Mn3 O14 91.11(18) . . ?
O10 Mn3 O12 95.63(18) . . ?
O15 Mn3 O12 93.04(18) . . ?
N9 Mn3 O12 84.94(19) . . ?
N10 Mn3 O12 85.08(18) . . ?
O14 Mn3 O12 170.38(17) . . ?
C1 O1 Mn1 134.1(4) . . ?
O1 C1 C6 123.3(6) . . ?
O1 C1 C2 119.9(6) . . ?
C6 C1 C2 116.8(6) . . ?
C3 C2 C1 122.7(7) . . ?
C3 C2 H2 118.6 . . ?
C1 C2 H2 118.6 . . ?
C2 C3 C4 119.1(7) . . ?
C2 C3 H3 120.5 . . ?
C4 C3 H3 120.5 . . ?
C5 C4 C3 120.4(7) . . ?
C5 C4 N1 120.0(7) . . ?
C3 C4 N1 119.5(7) . . ?
C4 C5 C6 122.2(7) . . ?
C4 C5 H5 118.9 . . ?
C6 C5 H5 118.9 . . ?
C5 C6 C1 118.7(6) . . ?
C5 C6 C7 116.7(6) . . ?
C1 C6 C7 124.6(6) . . ?
O2 N1 O3 123.3(7) . . ?
O2 N1 C4 118.4(8) . . ?
O3 N1 C4 118.4(7) . . ?
N2 C7 C6 126.8(6) . . ?
N2 C7 H7 116.6 . . ?
C6 C7 H7 116.6 . . ?
C7 N2 C8 115.3(6) . . ?
C7 N2 Mn1 127.4(5) . . ?
C8 N2 Mn1 117.1(4) . . ?
N2 C8 C9 109.5(6) . . ?
N2 C8 H8 106(3) . . ?
C9 C8 H8 123(4) . . ?
N2 C8 H19B 110(3) . . ?
C9 C8 H19B 111(3) . . ?
H8 C8 H19B 97(5) . . ?
N3 C9 C8 112.6(5) . . ?
N3 C9 H9 109.1 . . ?
C8 C9 H9 109.1 . . ?
N3 C9 H9A 109.1 . . ?
C8 C9 H9A 109.1 . . ?
H9 C9 H9A 107.8 . . ?
C9 N3 C12 114.1(5) . . ?
C9 N3 C10 109.7(5) . . ?
C12 N3 C10 102.4(5) . . ?
C9 N3 Mn1 103.2(4) . . ?
C12 N3 Mn1 118.3(4) . . ?
C10 N3 Mn1 109.1(4) . . ?
N3 C10 C11 104.7(5) . . ?
N3 C10 H10 110.8 . . ?
C11 C10 H10 110.8 . . ?
N3 C10 H10A 110.8 . . ?
C11 C10 H10A 110.8 . . ?
H10 C10 H10A 108.9 . . ?
N4 C11 C10 105.4(5) . . ?
N4 C11 H11 110.7 . . ?
C10 C11 H11 110.7 . . ?
N4 C11 H11A 110.7 . . ?
C10 C11 H11A 110.7 . . ?
H11 C11 H11A 108.8 . . ?
C19 N4 C12 114.0(6) . . ?
C19 N4 C11 111.6(6) . . ?
C12 N4 C11 102.5(5) . . ?
C19 N4 Mn2 103.2(4) . . ?
C12 N4 Mn2 115.1(4) . . ?
C11 N4 Mn2 110.7(4) . . ?
N3 C12 N4 101.5(5) . . ?
N3 C12 C13 115.0(6) . . ?
N4 C12 C13 111.5(5) . . ?
N3 C12 H12 109.5 . . ?
N4 C12 H12 109.5 . . ?
C13 C12 H12 109.5 . . ?
C14 C13 C18 120.3(6) . . ?
C14 C13 C12 118.5(6) . . ?
C18 C13 C12 120.8(6) . . ?
C15 C14 C13 119.7(7) . . ?
C15 C14 H14 120.1 . . ?
C13 C14 H14 120.1 . . ?
C16 C15 C14 120.9(7) . . ?
C16 C15 N5 119.6(8) . . ?
C14 C15 N5 119.5(8) . . ?
C15 C16 C17 120.9(7) . . ?
C15 C16 H16 119.6 . . ?
C17 C16 H16 119.6 . . ?
C16 C17 C18 119.3(7) . . ?
C16 C17 H17 120.4 . . ?
C18 C17 H17 120.4 . . ?
O6 C18 C13 121.6(6) . . ?
O6 C18 C17 119.5(6) . . ?
C13 C18 C17 118.8(7) . . ?
O4 N5 O5 122.4(8) . . ?
O4 N5 C15 118.8(8) . . ?
O5 N5 C15 118.7(9) . . ?
C18 O6 Mn2 116.8(4) . . ?
C18 O6 Mn1 121.6(4) . . ?
Mn2 O6 Mn1 96.59(16) . . ?
N4 C19 C20 112.9(6) . . ?
N4 C19 H19 109.0 . . ?
C20 C19 H19 109.0 . . ?
N4 C19 H19A 109.0 . . ?
C20 C19 H19A 109.0 . . ?
H19 C19 H19A 107.8 . . ?
N6 C20 C19 109.1(6) . . ?
N6 C20 H20 109.9 . . ?
C19 C20 H20 109.9 . . ?
N6 C20 H20A 109.9 . . ?
C19 C20 H20A 109.9 . . ?
H20 C20 H20A 108.3 . . ?
C21 N6 C20 115.6(7) . . ?
C21 N6 Mn2 127.6(6) . . ?
C20 N6 Mn2 116.8(5) . . ?
N6 C21 C23 127.4(7) . . ?
N6 C21 H21 116.3 . . ?
C23 C21 H21 116.3 . . ?
C22 O7 Mn2 129.4(5) . . ?
O7 C22 C23 123.8(6) . . ?
O7 C22 C27 119.3(6) . . ?
C23 C22 C27 116.9(6) . . ?
C22 C23 C24 120.4(7) . . ?
C22 C23 C21 123.4(6) . . ?
C24 C23 C21 116.1(7) . . ?
C25 C24 C23 120.0(8) . . ?
C25 C24 H24 120.0 . . ?
C23 C24 H24 120.0 . . ?
C24 C25 C26 121.4(7) . . ?
C24 C25 N7 118.6(9) . . ?
C26 C25 N7 119.8(9) . . ?
C27 C26 C25 119.6(8) . . ?
C27 C26 H26 120.2 . . ?
C25 C26 H26 120.2 . . ?
C26 C27 C22 121.6(8) . . ?
C26 C27 H27 119.2 . . ?
C22 C27 H27 119.2 . . ?
O8 N7 O9 123.6(8) . . ?
O8 N7 C25 120.6(10) . . ?
O9 N7 C25 115.8(10) . . ?
Mn2 O10 Mn3 128.7(2) . . ?
Mn2 O10 Mn1 107.1(2) . . ?
Mn3 O10 Mn1 123.8(2) . . ?
C28 O11 Mn2 127.3(4) . . ?
O12 C28 O11 125.8(7) . . ?
O12 C28 C29 118.8(7) . . ?
O11 C28 C29 115.4(7) . . ?
C28 O12 Mn3 123.9(4) . . ?
C28 C29 H29 109.5 . . ?
C28 C29 H29A 109.5 . . ?
H29 C29 H29A 109.5 . . ?
C28 C29 H29B 109.5 . . ?
H29 C29 H29B 109.5 . . ?
H29A C29 H29B 109.5 . . ?
C30 O13 Mn1 120.2(4) . . ?
O14 C30 O13 125.3(5) . . ?
O14 C30 C31 117.6(6) . . ?
O13 C30 C31 117.1(5) . . ?
C30 C31 H31 109.5 . . ?
C30 C31 H31A 109.5 . . ?
H31 C31 H31A 109.5 . . ?
C30 C31 H31B 109.5 . . ?
H31 C31 H31B 109.5 . . ?
H31A C31 H31B 109.5 . . ?
C30 O14 Mn3 124.0(4) . . ?
C32 O15 Mn3 126.6(4) . . ?
O15 C32 C37 124.3(6) . . ?
O15 C32 C33 116.4(6) . . ?
C37 C32 C33 119.3(6) . . ?
C34 C33 C32 120.2(7) . . ?
C34 C33 H33 119.9 . . ?
C32 C33 H33 119.9 . . ?
C35 C34 C33 119.4(6) . . ?
C35 C34 H34 120.3 . . ?
C33 C34 H34 120.3 . . ?
C34 C35 C36 123.6(6) . . ?
C34 C35 N8 119.6(6) . . ?
C36 C35 N8 116.7(6) . . ?
C35 C36 C37 117.2(6) . . ?
C35 C36 H36 121.4 . . ?
C37 C36 H36 121.4 . . ?
C32 C37 C36 120.1(6) . . ?
C32 C37 C38 123.2(5) . . ?
C36 C37 C38 116.6(6) . . ?
O17 N8 O16 122.9(5) . . ?
O17 N8 C35 119.2(5) . . ?
O16 N8 C35 117.8(6) . . ?
N9 C38 C37 125.1(6) . . ?
N9 C38 H38 117.5 . . ?
C37 C38 H38 117.5 . . ?
C38 N9 C39 122.1(5) . . ?
C38 N9 Mn3 125.2(4) . . ?
C39 N9 Mn3 112.6(3) . . ?
N9 C39 C40 107.3(5) . . ?
N9 C39 H39 110.3 . . ?
C40 C39 H39 110.3 . . ?
N9 C39 H39A 110.3 . . ?
C40 C39 H39A 110.3 . . ?
H39 C39 H39A 108.5 . . ?
N10 C40 C39 107.4(5) . . ?
N10 C40 H40 110.2 . . ?
C39 C40 H40 110.2 . . ?
N10 C40 H40A 110.2 . . ?
C39 C40 H40A 110.2 . . ?
H40 C40 H40A 108.5 . . ?
C41 N10 C40 114.6(5) . . ?
C41 N10 Mn3 113.3(3) . . ?
C40 N10 Mn3 107.7(3) . . ?
N10 C41 C41 113.2(6) . 5_666 ?
N10 C41 H41 108.9 . . ?
C41 C41 H41 108.9 5_666 . ?
N10 C41 H41A 108.9 . . ?
C41 C41 H41A 108.9 5_666 . ?
H41 C41 H41A 107.7 . . ?
C45 O18 C42 104.2(8) . . ?
O18 C42 C43 104.6(7) . . ?
O18 C42 H42 110.8 . . ?
C43 C42 H42 110.8 . . ?
O18 C42 H42A 110.8 . . ?
C43 C42 H42A 110.8 . . ?
H42 C42 H42A 108.9 . . ?
C44 C43 C42 103.3(8) . . ?
C44 C43 H43 111.1 . . ?
C42 C43 H43 111.1 . . ?
C44 C43 H43A 111.1 . . ?
C42 C43 H43A 111.1 . . ?
H43 C43 H43A 109.1 . . ?
C45 C44 C43 105.0(8) . . ?
C45 C44 H44 110.7 . . ?
C43 C44 H44 110.7 . . ?
C45 C44 H44A 110.7 . . ?
C43 C44 H44A 110.7 . . ?
H44 C44 H44A 108.8 . . ?
O18 C45 C44 108.2(9) . . ?
O18 C45 H45 110.1 . . ?
C44 C45 H45 110.1 . . ?
O18 C45 H45A 110.1 . . ?
C44 C45 H45A 110.1 . . ?
H45 C45 H45A 108.4 . . ?
C46 O19 C46 106.0(18) . 2_655 ?
C47 C46 O19 104.6(14) . . ?
C47 C46 H46 110.8 . . ?
O19 C46 H46 110.8 . . ?
C47 C46 H46A 110.8 . . ?
O19 C46 H46A 110.8 . . ?
H46 C46 H46A 108.9 . . ?
C46 C47 C47 109.7(10) . 2_655 ?
C46 C47 H47 109.7 . . ?
C47 C47 H47 109.7 2_655 . ?
C46 C47 H47A 109.7 . . ?
C47 C47 H47A 109.7 2_655 . ?
H47 C47 H47A 108.2 . . ?

loop_
_geom_bond_atom_site_label_1
_geom_bond_atom_site_label_2
_geom_bond_distance
_geom_bond_site_symmetry_2
_geom_bond_publ_flag
Mn1 O1 2.120(5) . ?
Mn1 O13 2.153(4) . ?
Mn1 O10 2.166(4) . ?
Mn1 N2 2.228(5) . ?
Mn1 O6 2.287(4) . ?
Mn1 N3 2.417(5) . ?
Mn1 Mn2 3.2092(15) . ?
Mn2 O10 1.815(4) . ?
Mn2 O11 1.995(5) . ?
Mn2 O6 2.004(5) . ?
Mn2 N6 2.030(6) . ?
Mn2 O7 2.084(4) . ?
Mn2 N4 2.303(6) . ?
Mn3 O10 1.834(4) . ?
Mn3 O15 1.931(4) . ?
Mn3 N9 2.000(5) . ?
Mn3 N10 2.086(4) . ?
Mn3 O14 2.184(4) . ?
Mn3 O12 2.222(5) . ?
O1 C1 1.288(7) . ?
C1 C6 1.412(9) . ?
C1 C2 1.432(9) . ?
C2 C3 1.363(9) . ?
C2 H2 0.9500 . ?
C3 C4 1.378(10) . ?
C3 H3 0.9500 . ?
C4 C5 1.365(10) . ?
C4 N1 1.462(9) . ?
C5 C6 1.401(9) . ?
C5 H5 0.9500 . ?
C6 C7 1.445(9) . ?
N1 O2 1.211(8) . ?
N1 O3 1.238(8) . ?
C7 N2 1.276(8) . ?
C7 H7 0.9500 . ?
N2 C8 1.481(8) . ?
C8 C9 1.517(9) . ?
C8 H8 0.94(6) . ?
C8 H19B 0.93(5) . ?
C9 N3 1.473(8) . ?
C9 H9 0.9900 . ?
C9 H9A 0.9900 . ?
N3 C12 1.481(8) . ?
N3 C10 1.505(8) . ?
C10 C11 1.523(10) . ?
C10 H10 0.9900 . ?
C10 H10A 0.9900 . ?
C11 N4 1.497(8) . ?
C11 H11 0.9900 . ?
C11 H11A 0.9900 . ?
N4 C19 1.440(9) . ?
N4 C12 1.495(9) . ?
C12 C13 1.522(9) . ?
C12 H12 1.0000 . ?
C13 C14 1.392(10) . ?
C13 C18 1.414(10) . ?
C14 C15 1.383(10) . ?
C14 H14 0.9500 . ?
C15 C16 1.375(12) . ?
C15 N5 1.428(10) . ?
C16 C17 1.393(11) . ?
C16 H16 0.9500 . ?
C17 C18 1.416(9) . ?
C17 H17 0.9500 . ?
C18 O6 1.330(8) . ?
N5 O4 1.207(10) . ?
N5 O5 1.235(9) . ?
C19 C20 1.520(12) . ?
C19 H19 0.9900 . ?
C19 H19A 0.9900 . ?
C20 N6 1.505(10) . ?
C20 H20 0.9900 . ?
C20 H20A 0.9900 . ?
N6 C21 1.289(9) . ?
C21 C23 1.427(11) . ?
C21 H21 0.9500 . ?
O7 C22 1.288(7) . ?
C22 C23 1.412(10) . ?
C22 C27 1.435(10) . ?
C23 C24 1.417(9) . ?
C24 C25 1.342(12) . ?
C24 H24 0.9500 . ?
C25 C26 1.406(12) . ?
C25 N7 1.456(10) . ?
C26 C27 1.358(9) . ?
C26 H26 0.9500 . ?
C27 H27 0.9500 . ?
N7 O8 1.213(11) . ?
N7 O9 1.240(13) . ?
O11 C28 1.265(8) . ?
C28 O12 1.250(8) . ?
C28 C29 1.514(10) . ?
C29 H29 0.9800 . ?
C29 H29A 0.9800 . ?
C29 H29B 0.9800 . ?
O13 C30 1.271(8) . ?
C30 O14 1.255(7) . ?
C30 C31 1.519(8) . ?
C31 H31 0.9800 . ?
C31 H31A 0.9800 . ?
C31 H31B 0.9800 . ?
O15 C32 1.312(7) . ?
C32 C37 1.388(9) . ?
C32 C33 1.432(9) . ?
C33 C34 1.366(9) . ?
C33 H33 0.9500 . ?
C34 C35 1.354(10) . ?
C34 H34 0.9500 . ?
C35 C36 1.398(9) . ?
C35 N8 1.466(8) . ?
C36 C37 1.417(8) . ?
C36 H36 0.9500 . ?
C37 C38 1.450(8) . ?
N8 O17 1.234(7) . ?
N8 O16 1.243(7) . ?
C38 N9 1.285(7) . ?
C38 H38 0.9500 . ?
N9 C39 1.466(7) . ?
C39 C40 1.517(8) . ?
C39 H39 0.9900 . ?
C39 H39A 0.9900 . ?
C40 N10 1.505(8) . ?
C40 H40 0.9900 . ?
C40 H40A 0.9900 . ?
N10 C41 1.465(7) . ?
C41 C41 1.523(10) 5_666 ?
C41 H41 0.9900 . ?
C41 H41A 0.9900 . ?
O18 C45 1.392(12) . ?
O18 C42 1.436(11) . ?
C42 C43 1.497(12) . ?
C42 H42 0.9900 . ?
C42 H42A 0.9900 . ?
C43 C44 1.497(11) . ?
C43 H43 0.9900 . ?
C43 H43A 0.9900 . ?
C44 C45 1.467(13) . ?
C44 H44 0.9900 . ?
C44 H44A 0.9900 . ?
C45 H45 0.9900 . ?
C45 H45A 0.9900 . ?
O19 C46 1.465(18) . ?
O19 C46 1.465(18) 2_655 ?
C46 C47 1.251(19) . ?
C46 H46 0.9900 . ?
C46 H46A 0.9900 . ?
C47 C47 1.44(2) 2_655 ?
C47 H47 0.9900 . ?
C47 H47A 0.9900 . ?
O20 C48 1.53(3) . ?

loop_
_geom_hbond_atom_site_label_D
_geom_hbond_atom_site_label_H
_geom_hbond_atom_site_label_A
_geom_hbond_distance_DH
_geom_hbond_distance_HA
_geom_hbond_distance_DA
_geom_hbond_angle_DHA
_geom_hbond_site_symmetry_A
_geom_hbond_publ_flag
C10 H10 O13 0.99 2.55 3.276(8) 130.4 . yes
C11 H11A O11 0.99 2.60 3.178(9) 117.3 . yes
C11 H11A O15 0.99 2.47 3.278(9) 138.8 . yes
C17 H17 O9 0.95 2.52 3.124(9) 121.3 7_566 yes
C20 H20A N8 0.99 2.58 3.567(11) 177.7 3_455 yes
C20 H20A O17 0.99 2.50 3.398(10) 150.5 3_455 yes
C36 H36 O18 0.95 2.30 3.211(10) 159.7 3_545 yes
C39 H39 O8 0.99 2.53 3.162(9) 121.3 3_545 yes
C41 H41 O7 0.99 2.45 3.109(8) 123.2 . yes
C41 H41 O10 0.99 2.44 2.969(7) 113.0 . yes
C41 H41A O1 0.99 2.45 3.089(7) 121.4 . yes
C42 H42 O17 0.99 2.66 3.228(11) 116.8 3_455 yes
C45 H45A O4 0.99 2.61 3.396(15) 136.7 3_445 yes

loop_
_geom_torsion_atom_site_label_1
_geom_torsion_atom_site_label_2
_geom_torsion_atom_site_label_3
_geom_torsion_atom_site_label_4
_geom_torsion
_geom_torsion_site_symmetry_1
_geom_torsion_site_symmetry_2
_geom_torsion_site_symmetry_3
_geom_torsion_site_symmetry_4
_geom_torsion_publ_flag
Mn1 O1 C1 C6 -0.7(9) . . . . ?
Mn1 O1 C1 C2 179.5(4) . . . . ?
O1 C1 C2 C3 -176.9(6) . . . . ?
C6 C1 C2 C3 3.3(9) . . . . ?
C1 C2 C3 C4 -0.7(10) . . . . ?
C2 C3 C4 C5 -1.2(10) . . . . ?
C2 C3 C4 N1 -178.0(6) . . . . ?
C3 C4 C5 C6 0.4(10) . . . . ?
N1 C4 C5 C6 177.1(6) . . . . ?
C4 C5 C6 C1 2.3(9) . . . . ?
C4 C5 C6 C7 -174.1(6) . . . . ?
O1 C1 C6 C5 176.2(6) . . . . ?
C2 C1 C6 C5 -4.0(8) . . . . ?
O1 C1 C6 C7 -7.7(9) . . . . ?
C2 C1 C6 C7 172.1(6) . . . . ?
C5 C4 N1 O2 -177.4(7) . . . . ?
C3 C4 N1 O2 -0.6(10) . . . . ?
C5 C4 N1 O3 2.4(10) . . . . ?
C3 C4 N1 O3 179.1(7) . . . . ?
C5 C6 C7 N2 178.8(6) . . . . ?
C1 C6 C7 N2 2.6(10) . . . . ?
C6 C7 N2 C8 -176.0(6) . . . . ?
C6 C7 N2 Mn1 9.6(9) . . . . ?
C7 N2 C8 C9 165.6(5) . . . . ?
Mn1 N2 C8 C9 -19.5(7) . . . . ?
N2 C8 C9 N3 49.4(8) . . . . ?
C8 C9 N3 C12 78.7(7) . . . . ?
C8 C9 N3 C10 -167.2(6) . . . . ?
C8 C9 N3 Mn1 -51.0(6) . . . . ?
C9 N3 C10 C11 -151.3(6) . . . . ?
C12 N3 C10 C11 -29.8(6) . . . . ?
Mn1 N3 C10 C11 96.3(5) . . . . ?
N3 C10 C11 N4 1.7(7) . . . . ?
C10 C11 N4 C19 149.1(6) . . . . ?
C10 C11 N4 C12 26.7(7) . . . . ?
C10 C11 N4 Mn2 -96.6(5) . . . . ?
C9 N3 C12 N4 165.2(5) . . . . ?
C10 N3 C12 N4 46.8(6) . . . . ?
Mn1 N3 C12 N4 -73.2(5) . . . . ?
C9 N3 C12 C13 -74.4(7) . . . . ?
C10 N3 C12 C13 167.2(6) . . . . ?
Mn1 N3 C12 C13 47.3(7) . . . . ?
C19 N4 C12 N3 -166.4(5) . . . . ?
C11 N4 C12 N3 -45.7(6) . . . . ?
Mn2 N4 C12 N3 74.6(5) . . . . ?
C19 N4 C12 C13 70.7(7) . . . . ?
C11 N4 C12 C13 -168.6(6) . . . . ?
Mn2 N4 C12 C13 -48.3(6) . . . . ?
N3 C12 C13 C14 126.2(7) . . . . ?
N4 C12 C13 C14 -119.0(7) . . . . ?
N3 C12 C13 C18 -60.6(9) . . . . ?
N4 C12 C13 C18 54.1(9) . . . . ?
C18 C13 C14 C15 -2.1(12) . . . . ?
C12 C13 C14 C15 171.0(7) . . . . ?
C13 C14 C15 C16 1.2(13) . . . . ?
C13 C14 C15 N5 -176.8(8) . . . . ?
C14 C15 C16 C17 1.0(14) . . . . ?
N5 C15 C16 C17 179.0(8) . . . . ?
C15 C16 C17 C18 -2.2(13) . . . . ?
C14 C13 C18 O6 178.9(7) . . . . ?
C12 C13 C18 O6 5.9(11) . . . . ?
C14 C13 C18 C17 0.9(11) . . . . ?
C12 C13 C18 C17 -172.1(7) . . . . ?
C16 C17 C18 O6 -176.8(7) . . . . ?
C16 C17 C18 C13 1.2(11) . . . . ?
C16 C15 N5 O4 167.6(9) . . . . ?
C14 C15 N5 O4 -14.3(13) . . . . ?
C16 C15 N5 O5 -10.0(13) . . . . ?
C14 C15 N5 O5 168.1(8) . . . . ?
C13 C18 O6 Mn2 -64.0(8) . . . . ?
C17 C18 O6 Mn2 114.0(6) . . . . ?
C13 C18 O6 Mn1 53.5(9) . . . . ?
C17 C18 O6 Mn1 -128.5(6) . . . . ?
C12 N4 C19 C20 -79.9(8) . . . . ?
C11 N4 C19 C20 164.5(6) . . . . ?
Mn2 N4 C19 C20 45.7(7) . . . . ?
N4 C19 C20 N6 -44.4(9) . . . . ?
C19 C20 N6 C21 -164.1(7) . . . . ?
C19 C20 N6 Mn2 17.6(8) . . . . ?
C20 N6 C21 C23 178.3(7) . . . . ?
Mn2 N6 C21 C23 -3.7(12) . . . . ?
Mn2 O7 C22 C23 7.7(9) . . . . ?
Mn2 O7 C22 C27 -173.4(5) . . . . ?
O7 C22 C23 C24 179.5(6) . . . . ?
C27 C22 C23 C24 0.5(10) . . . . ?
O7 C22 C23 C21 4.0(11) . . . . ?
C27 C22 C23 C21 -175.0(7) . . . . ?
N6 C21 C23 C22 -6.2(12) . . . . ?
N6 C21 C23 C24 178.1(7) . . . . ?
C22 C23 C24 C25 1.0(11) . . . . ?
C21 C23 C24 C25 176.8(7) . . . . ?
C23 C24 C25 C26 -2.7(13) . . . . ?
C23 C24 C25 N7 -177.8(7) . . . . ?
C24 C25 C26 C27 2.9(13) . . . . ?
N7 C25 C26 C27 178.0(8) . . . . ?
C25 C26 C27 C22 -1.4(12) . . . . ?
O7 C22 C27 C26 -179.3(7) . . . . ?
C23 C22 C27 C26 -0.2(11) . . . . ?
C24 C25 N7 O8 -5.7(14) . . . . ?
C26 C25 N7 O8 179.1(9) . . . . ?
C24 C25 N7 O9 173.2(10) . . . . ?
C26 C25 N7 O9 -2.1(14) . . . . ?
O11 Mn2 O10 Mn3 -31.8(3) . . . . ?
O6 Mn2 O10 Mn3 156.8(3) . . . . ?
O7 Mn2 O10 Mn3 60.7(3) . . . . ?
N4 Mn2 O10 Mn3 -117.2(3) . . . . ?
Mn1 Mn2 O10 Mn3 172.6(4) . . . . ?
O11 Mn2 O10 Mn1 155.60(19) . . . . ?
O6 Mn2 O10 Mn1 -15.79(18) . . . . ?
O7 Mn2 O10 Mn1 -111.90(19) . . . . ?
N4 Mn2 O10 Mn1 70.2(2) . . . . ?
O15 Mn3 O10 Mn2 99.2(3) . . . . ?
N10 Mn3 O10 Mn2 -79.6(3) . . . . ?
O14 Mn3 O10 Mn2 -170.9(3) . . . . ?
O12 Mn3 O10 Mn2 5.8(3) . . . . ?
O15 Mn3 O10 Mn1 -89.3(2) . . . . ?
N10 Mn3 O10 Mn1 91.9(2) . . . . ?
O14 Mn3 O10 Mn1 0.6(2) . . . . ?
O12 Mn3 O10 Mn1 177.3(2) . . . . ?
Mn2 O11 C28 O12 -20.7(9) . . . . ?
Mn2 O11 C28 C29 158.7(4) . . . . ?
O11 C28 O12 Mn3 -25.9(8) . . . . ?
C29 C28 O12 Mn3 154.7(4) . . . . ?
Mn1 O13 C30 O14 4.9(9) . . . . ?
Mn1 O13 C30 C31 -176.1(4) . . . . ?
O13 C30 O14 Mn3 58.5(8) . . . . ?
C31 C30 O14 Mn3 -120.5(5) . . . . ?
Mn3 O15 C32 C37 20.8(10) . . . . ?
Mn3 O15 C32 C33 -158.3(5) . . . . ?
O15 C32 C33 C34 -177.0(6) . . . . ?
C37 C32 C33 C34 3.9(11) . . . . ?
C32 C33 C34 C35 -0.9(11) . . . . ?
C33 C34 C35 C36 -0.9(12) . . . . ?
C33 C34 C35 N8 175.5(6) . . . . ?
C34 C35 C36 C37 -0.1(11) . . . . ?
N8 C35 C36 C37 -176.6(6) . . . . ?
O15 C32 C37 C36 176.0(6) . . . . ?
C33 C32 C37 C36 -4.9(10) . . . . ?
O15 C32 C37 C38 -0.5(11) . . . . ?
C33 C32 C37 C38 178.6(6) . . . . ?
C35 C36 C37 C32 3.1(10) . . . . ?
C35 C36 C37 C38 179.8(6) . . . . ?
C34 C35 N8 O17 174.3(7) . . . . ?
C36 C35 N8 O17 -9.1(10) . . . . ?
C34 C35 N8 O16 -3.0(10) . . . . ?
C36 C35 N8 O16 173.7(7) . . . . ?
C32 C37 C38 N9 -6.1(11) . . . . ?
C36 C37 C38 N9 177.3(6) . . . . ?
C37 C38 N9 C39 177.7(6) . . . . ?
C37 C38 N9 Mn3 -7.6(9) . . . . ?
C38 N9 C39 C40 136.8(6) . . . . ?
Mn3 N9 C39 C40 -38.5(6) . . . . ?
N9 C39 C40 N10 51.6(6) . . . . ?
C39 C40 N10 C41 -167.7(5) . . . . ?
C39 C40 N10 Mn3 -40.6(5) . . . . ?
C40 N10 C41 C41 -60.3(8) . . . 5_666 ?
Mn3 N10 C41 C41 175.4(5) . . . 5_666 ?
C45 O18 C42 C43 -39.1(10) . . . . ?
O18 C42 C43 C44 29.1(10) . . . . ?
C42 C43 C44 C45 -9.1(11) . . . . ?
C42 O18 C45 C44 33.7(12) . . . . ?
C43 C44 C45 O18 -14.8(13) . . . . ?
C46 O19 C46 C47 -7.7(10) 2_655 . . . ?
O19 C46 C47 C47 19(2) . . . 2_655 ?
